data_1560654
loop_
_publ_author_name
'L\"u, Minfeng'
'Jo, Hongil'
'Oh, Seung-Jin'
'Ok, Kang Min'

_publ_section_title
;
 Variable dimensionality and framework found in a series of quaternary
 zinc selenites, A 2 Zn 3 (SeO 3 ) 4 &#x00B7; x H 2 O (A = Na, Rb, and Cs;
 0&#x2264; x &#x2264;1) and Cs 2 Zn 2 (SeO 3 ) 3 &#x00B7;2H 2 O
;
_journal_name_full 'Journal of Solid State Chemistry'
_journal_page_first 1
_journal_page_last 9
_journal_paper_doi 10.1016/j.jssc.2016.09.031
_journal_volume 245
_journal_year 2017
_chemical_absolute_configuration .
_chemical_formula_sum 'Cs4 H4 O26 Se8 Zn6'
_chemical_formula_weight 1975.6
_space_group_IT_number 14
_space_group_name_Hall '-P 2yn'
_space_group_name_H-M_alt 'P 1 21/n 1'
_symmetry_cell_setting monoclinic
_symmetry_Int_Tables_number 14
_symmetry_space_group_name_Hall '-P 2yn'
_symmetry_space_group_name_H-M 'P 1 21/n 1'
_cell_angle_alpha 90
_cell_angle_beta 90.4219(11)
_cell_angle_gamma 90
_cell_formula_units_Z 4
_cell_length_a 7.80350(10)
_cell_length_b 13.4609(2)
_cell_length_c 30.1540(5)
_cell_measurement_reflns_used 4223
_cell_measurement_temperature 293
_cell_measurement_theta_max 23.11
_cell_measurement_theta_min 3.017
_cell_volume 3167.35(8)
_diffrn_ambient_temperature 293
_diffrn_measured_fraction_theta_full 0.99
_diffrn_measured_fraction_theta_max 0.99
_diffrn_measurement_device CCD
_diffrn_measurement_device_type 'Bruker SMART BREEZE'
_diffrn_radiation_monochromator graphite
_diffrn_radiation_probe x-ray
_diffrn_radiation_source 'X-ray tube'
_diffrn_radiation_type 'Mo K\a'
_diffrn_radiation_wavelength 0.71073
_diffrn_reflns_av_R_equivalents 0.0923
_diffrn_reflns_av_unetI/netI 0.0842
_diffrn_reflns_limit_h_max 9
_diffrn_reflns_limit_h_min -10
_diffrn_reflns_limit_k_max 17
_diffrn_reflns_limit_k_min -17
_diffrn_reflns_limit_l_max 40
_diffrn_reflns_limit_l_min -40
_diffrn_reflns_number 46256
_diffrn_reflns_theta_full 28.35
_diffrn_reflns_theta_max 28.35
_diffrn_reflns_theta_min 1.35
_exptl_absorpt_coefficient_mu 18.288
_exptl_absorpt_correction_T_max 0.7457
_exptl_absorpt_correction_T_min 0.4529
_exptl_absorpt_correction_type multi-scan
_exptl_absorpt_process_details Bruker
_exptl_crystal_colour colorless
_exptl_crystal_density_diffrn 4.1429
_exptl_crystal_description transparent
_exptl_crystal_F_000 3536
_exptl_crystal_size_max 0.034
_exptl_crystal_size_mid 0.034
_exptl_crystal_size_min 0.013
_refine_diff_density_max 1.07
_refine_diff_density_min -1.55
_refine_ls_extinction_method none
_refine_ls_goodness_of_fit_gt 1.20
_refine_ls_goodness_of_fit_ref 1.02
_refine_ls_hydrogen_treatment constr
_refine_ls_number_constraints 16
_refine_ls_number_parameters 270
_refine_ls_number_reflns 7876
_refine_ls_number_restraints 0
_refine_ls_R_factor_all 0.0928
_refine_ls_R_factor_gt 0.0369
_refine_ls_shift/su_max 0.0272
_refine_ls_shift/su_mean 0.0021
_refine_ls_structure_factor_coef F
_refine_ls_weighting_details w=1/(\s^2^(F)+0.0001F^2^)
_refine_ls_weighting_scheme sigma
_refine_ls_wR_factor_gt 0.0341
_refine_ls_wR_factor_ref 0.0397
_reflns_number_gt 4257
_reflns_number_total 7876
_reflns_threshold_expression I>3\s(I)
_cod_data_source_file JSSC-2017-245-1.cif
_cod_data_source_block Cs2Zn3Se4O13H2
_cod_depositor_comments
;
The following automatic conversions were performed:

data item '_diffrn_radiation_probe' value 'X-ray' was changed to
'x-ray' in accordance with the built-in table derived from the CIF
Core dictionary named 'cif_core.dic' version 2.4.5 last updated on
2014-11-21.

Automatic conversion script
Id: cif_fix_values 8369 2020-08-20 11:38:08Z andrius 
;
_cod_original_sg_symbol_Hall '-P 2yabc'
_cod_database_code 1560654

loop_
_space_group_symop_id
_space_group_symop_operation_xyz
1 x,y,z
2 -x+1/2,y+1/2,-z+1/2
3 -x,-y,-z
4 x+1/2,-y+1/2,z+1/2

loop_
_atom_site_label
_atom_site_type_symbol
_atom_site_fract_x
_atom_site_fract_y
_atom_site_fract_z
_atom_site_adp_type
_atom_site_U_iso_or_equiv
_atom_site_site_symmetry_multiplicity
_atom_site_occupancy
_atom_site_calc_flag
_atom_site_refinement_flags
_atom_site_disorder_assembly
_atom_site_disorder_group
Cs1 Cs 0.5 0 0 Uani 0.0340(3) 2 1 d . . .
Cs2 Cs 0 0.5 0 Uani 0.0313(3) 2 1 d . . .
Cs3 Cs 0.26011(7) 0.76754(4) 0.120290(18) Uani 0.02873(19) 4 1 d . . .
Cs4 Cs 0.51087(7) 0.05906(4) 0.248354(18) Uani 0.03002(19) 4 1 d . . .
Cs5 Cs 0.76544(7) 0.27305(4) 0.13423(2) Uani 0.0330(2) 4 1 d . . .
Se1 Se 0.55576(11) 0.33781(6) 0.02467(3) Uani 0.0182(3) 4 1 d . . .
Se2 Se 0.09843(11) -0.11610(6) 0.24001(3) Uani 0.0200(3) 4 1 d . . .
Se3 Se 0.19591(10) 0.42003(6) -0.11484(3) Uani 0.0189(3) 4 1 d . . .
Se4 Se 0.53212(11) 0.28881(6) -0.23178(3) Uani 0.0210(3) 4 1 d . . .
Se5 Se 0.30943(11) 0.03789(6) -0.13164(3) Uani 0.0191(3) 4 1 d . . .
Se6 Se -0.10812(11) 0.17432(6) 0.00517(3) Uani 0.0198(3) 4 1 d . . .
Se7 Se 0.79537(10) 0.54572(6) -0.14062(3) Uani 0.0180(3) 4 1 d . . .
Se8 Se 0.29214(10) 0.07417(6) 0.11046(3) Uani 0.0175(3) 4 1 d . . .
Zn1 Zn 0.20085(12) 0.27679(7) 0.06471(3) Uani 0.0213(3) 4 1 d . . .
Zn2 Zn 0.54810(12) 0.47017(7) -0.06911(3) Uani 0.0212(3) 4 1 d . . .
Zn3 Zn -0.00541(12) 0.05911(7) 0.18118(3) Uani 0.0212(3) 4 1 d . . .
Zn4 Zn 0.44199(12) 0.47999(7) -0.18664(3) Uani 0.0216(3) 4 1 d . . .
Zn5 Zn 0.19175(12) 0.22893(7) -0.17980(3) Uani 0.0224(3) 4 1 d . . .
Zn6 Zn -0.01374(12) -0.00947(7) 0.06307(3) Uani 0.0214(3) 4 1 d . . .
O1 O 0.3545(7) 0.1656(4) 0.07622(17) Uiso 0.0221(13) 4 1 d . . .
O2 O 0.0933(6) 0.1135(4) 0.12401(17) Uiso 0.0199(13) 4 1 d . . .
O3 O 0.3670(7) 0.1297(4) -0.16648(17) Uiso 0.0230(13) 4 1 d . . .
O4 O 0.2352(6) -0.0184(4) 0.07452(17) Uiso 0.0194(13) 4 1 d . . .
O5 O -0.2502(6) 0.0539(4) 0.16731(17) Uiso 0.0204(13) 4 1 d . . .
O6 O 0.7776(7) 0.4676(4) -0.09772(17) Uiso 0.0236(14) 4 1 d . . .
O7 O -0.1159(7) -0.0785(4) 0.11490(17) Uiso 0.0224(13) 4 1 d . . .
O8 O 0.1266(7) 0.3489(4) 0.11749(18) Uiso 0.0297(15) 4 1 d . . .
O9 O -0.0250(7) 0.2154(4) -0.21179(18) Uiso 0.0288(14) 4 1 d . . .
O10 O -0.1729(7) 0.0976(4) 0.04629(17) Uiso 0.0224(13) 4 1 d . . .
O11 O 0.5850(7) 0.5758(4) -0.14929(17) Uiso 0.0252(14) 4 1 d . . .
O12 O -0.0158(7) 0.2702(4) 0.03233(17) Uiso 0.0238(13) 4 1 d . . .
O13 O 0.6285(7) 0.3842(4) -0.20532(18) Uiso 0.0271(14) 4 1 d . . .
O14 O 0.3270(7) 0.3184(4) -0.21994(19) Uiso 0.0343(16) 4 1 d . . .
O15 O 0.6348(7) 0.4342(4) 0.05456(18) Uiso 0.0302(15) 4 1 d . . .
O16 O 0.1014(7) 0.3160(4) -0.13389(18) Uiso 0.0260(14) 4 1 d . . .
O17 O 0.0427(7) 0.1841(4) 0.21435(18) Uiso 0.0264(14) 4 1 d . . .
O18 O 0.1636(7) -0.0396(4) 0.19864(18) Uiso 0.0262(14) 4 1 d . . .
O19 O 0.3429(7) 0.3669(4) 0.02753(18) Uiso 0.0301(15) 4 1 d . . .
O20 O 0.3778(7) 0.2223(4) 0.18186(19) Uiso 0.0347(16) 4 1 d . . .
O21 O 0.2113(7) 0.4943(4) -0.16076(18) Uiso 0.0251(14) 4 1 d . . .
O22 O 0.0597(7) 0.1113(4) -0.01548(18) Uiso 0.0294(15) 4 1 d . . .
O23 O 0.6137(7) 0.3667(4) -0.02637(19) Uiso 0.0318(15) 4 1 d . . .
O24 O 0.4048(7) 0.3847(4) -0.11057(17) Uiso 0.0237(13) 4 1 d . . .
O25 O 0.4182(7) 0.5587(4) -0.24330(18) Uiso 0.0309(15) 4 1 d . . .
O26 O 0.6132(8) 0.8092(4) 0.0529(2) Uiso 0.0439(18) 4 1 d . . .
H1 H 0.441944 0.25627 0.166738 Uiso 0.038 4 1 d . . .
H2 H 0.365674 0.23755 0.212536 Uiso 0.038 4 1 d . . .
H3 H 0.666744 0.794819 0.026817 Uiso 0.038 4 1 d . . .
H4 H 0.710351 0.834178 0.049361 Uiso 0.038 4 1 d . . .

loop_
_atom_site_aniso_label
_atom_site_aniso_type_symbol
_atom_site_aniso_U_11
_atom_site_aniso_U_22
_atom_site_aniso_U_33
_atom_site_aniso_U_12
_atom_site_aniso_U_13
_atom_site_aniso_U_23
Cs1 Cs 0.0302(5) 0.0493(5) 0.0227(4) -0.0138(4) 0.0063(4) -0.0035(4)
Cs2 Cs 0.0331(5) 0.0297(5) 0.0311(5) 0.0021(4) 0.0021(4) 0.0022(4)
Cs3 Cs 0.0304(3) 0.0266(3) 0.0292(3) -0.0020(3) 0.0005(3) 0.0041(2)
Cs4 Cs 0.0280(3) 0.0380(3) 0.0240(3) -0.0058(3) 0.0001(3) 0.0009(3)
Cs5 Cs 0.0302(4) 0.0253(3) 0.0435(4) -0.0006(3) 0.0008(3) 0.0087(3)
Se1 Se 0.0207(5) 0.0172(4) 0.0168(4) 0.0028(4) 0.0036(4) 0.0021(3)
Se2 Se 0.0218(5) 0.0191(4) 0.0190(4) 0.0013(4) -0.0049(4) -0.0016(4)
Se3 Se 0.0167(5) 0.0215(5) 0.0185(4) -0.0016(4) 0.0021(4) -0.0055(4)
Se4 Se 0.0238(5) 0.0206(5) 0.0186(4) 0.0058(4) 0.0050(4) 0.0044(4)
Se5 Se 0.0178(5) 0.0201(5) 0.0193(4) 0.0002(4) -0.0002(4) 0.0026(4)
Se6 Se 0.0208(5) 0.0201(5) 0.0184(4) 0.0004(4) -0.0046(4) -0.0021(3)
Se7 Se 0.0175(5) 0.0201(4) 0.0164(4) -0.0021(4) 0.0027(4) -0.0028(3)
Se8 Se 0.0170(5) 0.0182(4) 0.0173(4) 0.0015(4) 0.0009(4) 0.0014(3)
Zn1 Zn 0.0190(6) 0.0220(5) 0.0230(5) -0.0004(4) 0.0014(4) -0.0011(4)
Zn2 Zn 0.0184(6) 0.0261(6) 0.0192(5) 0.0018(4) -0.0003(4) -0.0025(4)
Zn3 Zn 0.0212(6) 0.0232(5) 0.0194(5) 0.0017(4) 0.0038(4) 0.0005(4)
Zn4 Zn 0.0197(6) 0.0257(6) 0.0194(5) 0.0006(4) -0.0007(4) -0.0015(4)
Zn5 Zn 0.0201(6) 0.0216(5) 0.0256(6) 0.0003(4) 0.0032(4) -0.0001(4)
Zn6 Zn 0.0211(6) 0.0218(5) 0.0213(6) 0.0009(4) 0.0035(4) -0.0018(4)

loop_
_atom_type_symbol
_atom_type_scat_dispersion_real
_atom_type_scat_dispersion_imag
_atom_type_scat_source
Cs -0.3680 2.1192 'International Tables Vol C tables 4.2.6.8 and 6.1.1.1'
H 0.0000 0.0000 'International Tables Vol C tables 4.2.6.8 and 6.1.1.1'
O 0.0106 0.0060 'International Tables Vol C tables 4.2.6.8 and 6.1.1.1'
Se -0.0929 2.2259 'International Tables Vol C tables 4.2.6.8 and 6.1.1.1'
Zn 0.2839 1.4301 'International Tables Vol C tables 4.2.6.8 and 6.1.1.1'

loop_
_geom_angle_atom_site_label_1
_geom_angle_atom_site_label_2
_geom_angle_atom_site_label_3
_geom_angle_site_symmetry_1
_geom_angle_site_symmetry_2
_geom_angle_site_symmetry_3
_geom_angle
O4 Cs1 O4 . . 3_655 180.0(5)
O4 Cs1 O10 . . 1_655 104.70(13)
O4 Cs1 O10 . . 3_555 75.30(13)
O4 Cs1 O26 . . 1_545 75.62(15)
O4 Cs1 O26 . . 3_665 104.38(15)
O4 Cs1 O10 3_655 . 1_655 75.30(13)
O4 Cs1 O10 3_655 . 3_555 104.70(13)
O4 Cs1 O26 3_655 . 1_545 104.38(15)
O4 Cs1 O26 3_655 . 3_665 75.62(15)
O10 Cs1 O10 1_655 . 3_555 180.0(5)
O10 Cs1 O26 1_655 . 1_545 83.89(14)
O10 Cs1 O26 1_655 . 3_665 96.11(14)
O10 Cs1 O26 3_555 . 1_545 96.11(14)
O10 Cs1 O26 3_555 . 3_665 83.89(14)
O26 Cs1 O26 1_545 . 3_665 180.0(5)
O4 Cs3 O16 1_565 . 3_565 109.57(13)
O5 Cs4 O14 1_655 . 4_555 76.88(14)
O5 Cs4 O20 1_655 . . 73.11(14)
O14 Cs4 O20 4_555 . . 94.76(15)
O5 Cs5 O8 1_655 . 1_655 114.14(14)
O15 Se1 O19 . . . 98.5(3)
O15 Se1 O23 . . . 102.4(3)
O19 Se1 O23 . . . 105.4(3)
O9 Se2 O18 3_555 . . 102.3(3)
O9 Se2 O25 3_555 . 4_455 103.5(3)
O18 Se2 O25 . . 4_455 101.3(3)
O16 Se3 O21 . . . 104.1(3)
O16 Se3 O24 . . . 102.2(3)
O21 Se3 O24 . . . 98.7(2)
O13 Se4 O14 . . . 98.1(3)
O13 Se4 O17 . . 4_554 105.6(3)
O14 Se4 O17 . . 4_554 102.0(3)
O3 Se5 O5 . . 3_555 102.2(2)
O3 Se5 O7 . . 3_555 101.1(2)
O5 Se5 O7 3_555 . 3_555 100.7(2)
O10 Se6 O12 . . . 103.9(2)
O10 Se6 O22 . . . 101.6(3)
O12 Se6 O22 . . . 103.6(3)
O6 Se7 O8 . . 3_665 103.9(3)
O6 Se7 O11 . . . 100.5(3)
O8 Se7 O11 3_665 . . 101.9(3)
O1 Se8 O2 . . . 100.9(2)
O1 Se8 O4 . . . 102.7(2)
O2 Se8 O4 . . . 98.4(2)
O1 Zn1 O8 . . . 115.0(2)
O1 Zn1 O12 . . . 125.8(2)
O1 Zn1 O19 . . . 102.9(2)
O8 Zn1 O12 . . . 99.7(2)
O8 Zn1 O19 . . . 109.0(2)
O12 Zn1 O19 . . . 103.3(2)
O6 Zn2 O15 . . 3_665 139.5(2)
O6 Zn2 O23 . . . 92.4(2)
O6 Zn2 O24 . . . 102.5(2)
O15 Zn2 O23 3_665 . . 120.2(2)
O15 Zn2 O24 3_665 . . 96.4(2)
O23 Zn2 O24 . . . 98.2(2)
O2 Zn3 O5 . . . 102.0(2)
O2 Zn3 O17 . . . 92.9(2)
O2 Zn3 O18 . . . 102.5(2)
O5 Zn3 O17 . . . 108.6(2)
O5 Zn3 O18 . . . 134.0(2)
O17 Zn3 O18 . . . 108.5(2)
O11 Zn4 O13 . . . 99.5(2)
O11 Zn4 O21 . . . 102.5(2)
O11 Zn4 O25 . . . 100.5(2)
O13 Zn4 O21 . . . 146.0(2)
O13 Zn4 O25 . . . 99.2(2)
O21 Zn4 O25 . . . 101.8(2)
O3 Zn5 O9 . . . 130.0(2)
O3 Zn5 O14 . . . 99.4(2)
O3 Zn5 O16 . . . 121.5(2)
O9 Zn5 O14 . . . 102.4(2)
O9 Zn5 O16 . . . 95.2(2)
O14 Zn5 O16 . . . 105.1(2)
O4 Zn6 O7 . . . 103.5(2)
O4 Zn6 O10 . . . 135.1(2)
O4 Zn6 O22 . . 3_555 104.7(2)
O7 Zn6 O10 . . . 106.8(2)
O7 Zn6 O22 . . 3_555 99.9(2)
O10 Zn6 O22 . . 3_555 101.9(2)

loop_
_geom_bond_atom_site_label_1
_geom_bond_atom_site_label_2
_geom_bond_site_symmetry_1
_geom_bond_site_symmetry_2
_geom_bond_distance
Cs1 O4 . . 3.074(5)
Cs1 O4 . 3_655 3.074(5)
Cs1 O10 . 1_655 3.184(5)
Cs1 O10 . 3_555 3.184(5)
Cs1 O26 . 1_545 3.146(6)
Cs1 O26 . 3_665 3.146(6)
Cs3 O4 . 1_565 3.200(5)
Cs3 O16 . 3_565 3.068(5)
Cs4 O5 . 1_655 3.085(5)
Cs4 O14 . 4_555 3.112(6)
Cs4 O20 . . 3.146(6)
Cs5 O5 . 1_655 3.117(5)
Cs5 O8 . 1_655 3.043(6)
Se1 O15 . . 1.693(6)
Se1 O19 . . 1.710(6)
Se1 O23 . . 1.653(6)
Se2 O9 . 3_555 1.683(5)
Se2 O18 . . 1.699(5)
Se2 O25 . 4_455 1.685(6)
Se3 O16 . . 1.681(5)
Se3 O21 . . 1.713(5)
Se3 O24 . . 1.702(5)
Se4 O13 . . 1.686(5)
Se4 O14 . . 1.690(6)
Se4 O17 . 4_554 1.668(5)
Se5 O3 . . 1.686(5)
Se5 O5 . 3_555 1.700(5)
Se5 O7 . 3_555 1.687(5)
Se6 O10 . . 1.694(5)
Se6 O12 . . 1.687(5)
Se6 O22 . . 1.684(5)
Se7 O6 . . 1.674(5)
Se7 O8 . 3_665 1.692(5)
Se7 O11 . . 1.709(5)
Se8 O1 . . 1.681(5)
Se8 O2 . . 1.692(5)
Se8 O4 . . 1.708(5)
Zn1 O1 . . 1.947(5)
Zn1 O8 . . 1.955(6)
Zn1 O12 . . 1.948(5)
Zn1 O19 . . 1.994(6)
Zn2 O6 . . 1.994(5)
Zn2 O15 . 3_665 1.974(6)
Zn2 O23 . . 1.963(6)
Zn2 O24 . . 2.029(5)
Zn3 O2 . . 2.030(5)
Zn3 O5 . . 1.954(5)
Zn3 O17 . . 1.991(5)
Zn3 O18 . . 1.942(5)
Zn4 O11 . . 2.039(5)
Zn4 O13 . . 2.027(5)
Zn4 O21 . . 1.976(5)
Zn4 O25 . . 2.018(6)
Zn5 O3 . . 1.951(5)
Zn5 O9 . . 1.950(6)
Zn5 O14 . . 2.012(6)
Zn5 O16 . . 1.950(5)
Zn6 O4 . . 1.974(5)
Zn6 O7 . . 1.990(5)
Zn6 O10 . . 1.966(5)
Zn6 O22 . 3_555 2.014(5)
